data_4028864
loop_
_publ_author_name
'Naoki Kise'
'Yusuke Kawano'
'Toshihiko Sakurai'

_publ_section_title
;
 Reductive Coupling of Phthalimides with Ketones and Aldehydes by
 Low-Valent Titanium: One-Pot Synthesis of Alkylideneisoindolin-1-ones
;
_journal_name_full 'Journal of Organic Chemistry'
_journal_page_first 12453
_journal_page_last 12459
_journal_paper_doi 10.1021/jo402125u
_journal_volume 78
_journal_year 2013
_chemical_formula_moiety 'C13 H15 N O'
_chemical_formula_sum 'C13 H15 N O'
_chemical_formula_weight 201.26
_chemical_melting_point 385(1)
_chemical_name_systematic
; 
(E)-2-methyl-3-(2-methylpropylidene)isoindolin-1-one 
;
_space_group_IT_number 14
_symmetry_cell_setting monoclinic
_symmetry_space_group_name_Hall '-P 2ybc'
_symmetry_space_group_name_H-M 'P 1 21/c 1'
_atom_sites_solution_hydrogens geom
_atom_sites_solution_primary direct
_atom_sites_solution_secondary difmap
_audit_creation_method SHELXL-97
_cell_angle_alpha 90.00
_cell_angle_beta 107.742(4)
_cell_angle_gamma 90.00
_cell_formula_units_Z 4
_cell_length_a 7.7636(7)
_cell_length_b 16.5858(11)
_cell_length_c 9.1023(7)
_cell_measurement_reflns_used 10961
_cell_measurement_temperature 298(2)
_cell_measurement_theta_max 55
_cell_volume 1116.32(15)
_computing_cell_refinement PROCESS-AUTO
_computing_data_collection PROCESS-AUTO
_computing_data_reduction PROCESS-AUTO
_computing_publication_material yadokari-XG
_computing_structure_refinement 'SHELXL-97 (Sheldrick, 1997)'
_computing_structure_solution 'SHELXS-97 (Sheldrick, 1990)'
_diffrn_ambient_temperature 298(2)
_diffrn_detector_area_resol_mean 10.00
_diffrn_measured_fraction_theta_full 0.998
_diffrn_measured_fraction_theta_max 0.998
_diffrn_measurement_device_type 'Rigaku RAXIS-RAPID'
_diffrn_measurement_method \w
_diffrn_radiation_monochromator graphite
_diffrn_radiation_source 'fine-focus sealed tube'
_diffrn_radiation_type MoK\a
_diffrn_radiation_wavelength 0.71075
_diffrn_reflns_av_R_equivalents 0.0228
_diffrn_reflns_av_sigmaI/netI 0.0180
_diffrn_reflns_limit_h_max 10
_diffrn_reflns_limit_h_min -10
_diffrn_reflns_limit_k_max 21
_diffrn_reflns_limit_k_min -20
_diffrn_reflns_limit_l_max 11
_diffrn_reflns_limit_l_min -11
_diffrn_reflns_number 10730
_diffrn_reflns_theta_full 27.48
_diffrn_reflns_theta_max 27.48
_diffrn_reflns_theta_min 3.02
_exptl_absorpt_coefficient_mu 0.076
_exptl_absorpt_correction_T_max 0.9850
_exptl_absorpt_correction_T_min 0.9704
_exptl_absorpt_correction_type multi-scan
_exptl_absorpt_process_details
;
    Higashi, T. (1995). Program for Absorption Correction.
    Rigaku Corporation, Tokyo, Japan.
;
_exptl_crystal_colour colorless
_exptl_crystal_density_diffrn 1.198
_exptl_crystal_description block
_exptl_crystal_F_000 432
_exptl_crystal_size_max 0.40
_exptl_crystal_size_mid 0.40
_exptl_crystal_size_min 0.20
_refine_diff_density_max 0.158
_refine_diff_density_min -0.144
_refine_diff_density_rms 0.031
_refine_ls_extinction_method none
_refine_ls_goodness_of_fit_ref 1.103
_refine_ls_hydrogen_treatment refall
_refine_ls_matrix_type full
_refine_ls_number_parameters 139
_refine_ls_number_reflns 2543
_refine_ls_number_restraints 0
_refine_ls_restrained_S_all 1.103
_refine_ls_R_factor_all 0.0614
_refine_ls_R_factor_gt 0.0436
_refine_ls_shift/su_max 0.000
_refine_ls_shift/su_mean 0.000
_refine_ls_structure_factor_coef Fsqd
_refine_ls_weighting_details 'calc w=1/[\s^2^(Fo^2^)+(0.0703P)^2^+0.0338P] where P=(Fo^2^+2Fc^2^)/3'
_refine_ls_weighting_scheme calc
_refine_ls_wR_factor_gt 0.1188
_refine_ls_wR_factor_ref 0.1252
_reflns_number_gt 1883
_reflns_number_total 2543
_reflns_threshold_expression >2sigma(I)
_cod_data_source_file jo402125u_si_005.cif
_cod_data_source_block E-7b
_cod_original_sg_symbol_H-M 'P 21/c'
_cod_database_code 4028864

loop_
_symmetry_equiv_pos_as_xyz
'x, y, z'
'-x, y+1/2, -z+1/2'
'-x, -y, -z'
'x, -y-1/2, z-1/2'

loop_
_atom_site_label
_atom_site_type_symbol
_atom_site_fract_x
_atom_site_fract_y
_atom_site_fract_z
_atom_site_U_iso_or_equiv
_atom_site_adp_type
_atom_site_occupancy
_atom_site_symmetry_multiplicity
_atom_site_calc_flag
_atom_site_refinement_flags
C1 C 0.65443(18) -0.01852(8) 0.32165(15) 0.0514(3) Uani 1 1 d .
O1 O 0.63785(16) -0.07301(6) 0.22714(12) 0.0734(3) Uani 1 1 d .
N1 N 0.75449(14) -0.02265(6) 0.47437(12) 0.0481(3) Uani 1 1 d .
C2 C 0.84953(19) -0.09483(8) 0.54486(17) 0.0569(4) Uani 1 1 d .
H1 H 0.8339 -0.1362 0.4681 0.085 Uiso 1 1 calc R
H2 H 0.8017 -0.1131 0.6247 0.085 Uiso 1 1 calc R
H3 H 0.9759 -0.0830 0.5885 0.085 Uiso 1 1 calc R
C3 C 0.74624(15) 0.04909(7) 0.55601(14) 0.0440(3) Uani 1 1 d .
C4 C 0.83099(17) 0.05871(8) 0.70656(15) 0.0507(3) Uani 1 1 d .
H4 H 0.9000 0.0154 0.7571 0.061 Uiso 1 1 calc R
C5 C 0.82718(19) 0.13168(8) 0.80309(15) 0.0558(4) Uani 1 1 d .
H5 H 0.7073 0.1565 0.7635 0.067 Uiso 1 1 calc R
C6 C 0.9670(3) 0.19379(10) 0.7923(2) 0.0806(5) Uani 1 1 d .
H6 H 1.0855 0.1703 0.8274 0.121 Uiso 1 1 calc R
H7 H 0.9617 0.2395 0.8555 0.121 Uiso 1 1 calc R
H8 H 0.9421 0.2109 0.6871 0.121 Uiso 1 1 calc R
C7 C 0.8552(3) 0.10719(11) 0.97049(17) 0.0840(5) Uani 1 1 d .
H9 H 0.7641 0.0689 0.9747 0.126 Uiso 1 1 calc R
H10 H 0.8466 0.1540 1.0299 0.126 Uiso 1 1 calc R
H11 H 0.9726 0.0832 1.0121 0.126 Uiso 1 1 calc R
C8 C 0.63128(15) 0.10434(7) 0.43866(13) 0.0427(3) Uani 1 1 d .
C9 C 0.57776(18) 0.18374(7) 0.44525(15) 0.0505(3) Uani 1 1 d .
H12 H 0.6150 0.2125 0.5373 0.061 Uiso 1 1 calc R
C10 C 0.46780(18) 0.21924(8) 0.31201(16) 0.0567(4) Uani 1 1 d .
H13 H 0.4304 0.2723 0.3153 0.068 Uiso 1 1 calc R
C11 C 0.41208(19) 0.17735(9) 0.17349(16) 0.0610(4) Uani 1 1 d .
H14 H 0.3369 0.2025 0.0860 0.073 Uiso 1 1 calc R
C12 C 0.4669(2) 0.09885(9) 0.16410(15) 0.0595(4) Uani 1 1 d .
H15 H 0.4318 0.0709 0.0712 0.071 Uiso 1 1 calc R
C13 C 0.57608(17) 0.06315(7) 0.29776(14) 0.0474(3) Uani 1 1 d .

loop_
_atom_site_aniso_label
_atom_site_aniso_U_11
_atom_site_aniso_U_22
_atom_site_aniso_U_33
_atom_site_aniso_U_23
_atom_site_aniso_U_13
_atom_site_aniso_U_12
C1 0.0585(8) 0.0498(7) 0.0478(8) -0.0075(6) 0.0192(6) -0.0094(6)
O1 0.0961(8) 0.0597(6) 0.0618(7) -0.0206(5) 0.0202(6) -0.0034(5)
N1 0.0572(6) 0.0391(5) 0.0490(6) -0.0017(4) 0.0174(5) -0.0019(4)
C2 0.0631(9) 0.0444(7) 0.0658(9) 0.0031(6) 0.0234(7) 0.0026(6)
C3 0.0450(6) 0.0437(6) 0.0447(7) -0.0022(5) 0.0161(5) -0.0053(5)
C4 0.0537(7) 0.0478(7) 0.0479(7) 0.0011(5) 0.0113(6) 0.0023(5)
C5 0.0595(8) 0.0557(8) 0.0462(7) -0.0078(6) 0.0071(6) 0.0037(6)
C6 0.0933(12) 0.0630(10) 0.0801(12) -0.0142(8) 0.0183(9) -0.0161(8)
C7 0.1207(15) 0.0799(11) 0.0478(9) -0.0092(8) 0.0202(9) 0.0035(10)
C8 0.0434(6) 0.0441(6) 0.0423(6) -0.0013(5) 0.0155(5) -0.0071(5)
C9 0.0539(7) 0.0456(7) 0.0517(8) -0.0014(5) 0.0159(6) -0.0023(5)
C10 0.0574(8) 0.0480(7) 0.0649(9) 0.0091(6) 0.0189(7) -0.0005(6)
C11 0.0611(9) 0.0657(9) 0.0517(8) 0.0166(7) 0.0105(7) -0.0025(7)
C12 0.0683(9) 0.0675(9) 0.0400(7) 0.0005(6) 0.0123(6) -0.0102(7)
C13 0.0532(7) 0.0484(7) 0.0418(7) -0.0024(5) 0.0163(6) -0.0078(5)

loop_
_atom_type_symbol
_atom_type_description
_atom_type_scat_dispersion_real
_atom_type_scat_dispersion_imag
_atom_type_scat_source
C C 0.0033 0.0016 'International Tables Vol C Tables 4.2.6.8 and 6.1.1.4'
H H 0.0000 0.0000 'International Tables Vol C Tables 4.2.6.8 and 6.1.1.4'
N N 0.0061 0.0033 'International Tables Vol C Tables 4.2.6.8 and 6.1.1.4'
O O 0.0106 0.0060 'International Tables Vol C Tables 4.2.6.8 and 6.1.1.4'

loop_
_geom_angle_atom_site_label_1
_geom_angle_atom_site_label_2
_geom_angle_atom_site_label_3
_geom_angle
O1 C1 N1 125.42(13)
O1 C1 C13 128.54(13)
N1 C1 C13 106.03(10)
C1 N1 C3 112.83(10)
C1 N1 C2 122.98(11)
C3 N1 C2 124.10(12)
N1 C2 H1 109.5
N1 C2 H2 109.5
H1 C2 H2 109.5
N1 C2 H3 109.5
H1 C2 H3 109.5
H2 C2 H3 109.5
C4 C3 N1 123.50(12)
C4 C3 C8 131.71(11)
N1 C3 C8 104.78(10)
C3 C4 C5 127.22(12)
C3 C4 H4 116.4
C5 C4 H4 116.4
C4 C5 C6 111.49(11)
C4 C5 C7 110.32(12)
C6 C5 C7 110.93(13)
C4 C5 H5 108.0
C6 C5 H5 108.0
C7 C5 H5 108.0
C5 C6 H6 109.5
C5 C6 H7 109.5
H6 C6 H7 109.5
C5 C6 H8 109.5
H6 C6 H8 109.5
H7 C6 H8 109.5
C5 C7 H9 109.5
C5 C7 H10 109.5
H9 C7 H10 109.5
C5 C7 H11 109.5
H9 C7 H11 109.5
H10 C7 H11 109.5
C9 C8 C13 119.37(12)
C9 C8 C3 132.70(11)
C13 C8 C3 107.92(10)
C10 C9 C8 118.60(12)
C10 C9 H12 120.7
C8 C9 H12 120.7
C9 C10 C11 121.42(13)
C9 C10 H13 119.3
C11 C10 H13 119.3
C12 C11 C10 120.77(13)
C12 C11 H14 119.6
C10 C11 H14 119.6
C11 C12 C13 117.79(13)
C11 C12 H15 121.1
C13 C12 H15 121.1
C12 C13 C8 122.03(12)
C12 C13 C1 129.55(12)
C8 C13 C1 108.42(11)

loop_
_geom_bond_atom_site_label_1
_geom_bond_atom_site_label_2
_geom_bond_distance
C1 O1 1.2272(15)
C1 N1 1.3720(17)
C1 C13 1.4736(18)
N1 C3 1.4146(15)
N1 C2 1.4494(17)
C2 H1 0.9600
C2 H2 0.9600
C2 H3 0.9600
C3 C4 1.3367(18)
C3 C8 1.4819(17)
C4 C5 1.5012(18)
C4 H4 0.9300
C5 C6 1.521(2)
C5 C7 1.527(2)
C5 H5 0.9800
C6 H6 0.9600
C6 H7 0.9600
C6 H8 0.9600
C7 H9 0.9600
C7 H10 0.9600
C7 H11 0.9600
C8 C9 1.3877(17)
C8 C13 1.4001(17)
C9 C10 1.3840(19)
C9 H12 0.9300
C10 C11 1.388(2)
C10 H13 0.9300
C11 C12 1.381(2)
C11 H14 0.9300
C12 C13 1.3857(19)
C12 H15 0.9300

loop_
_geom_torsion_atom_site_label_1
_geom_torsion_atom_site_label_2
_geom_torsion_atom_site_label_3
_geom_torsion_atom_site_label_4
_geom_torsion
O1 C1 N1 C3 -179.08(12)
C13 C1 N1 C3 1.41(13)
O1 C1 N1 C2 -2.34(19)
C13 C1 N1 C2 178.15(11)
C1 N1 C3 C4 179.11(11)
C2 N1 C3 C4 2.42(18)
C1 N1 C3 C8 -1.53(12)
C2 N1 C3 C8 -178.22(10)
N1 C3 C4 C5 -178.74(12)
C8 C3 C4 C5 2.1(2)
C3 C4 C5 C6 -84.65(17)
C3 C4 C5 C7 151.63(14)
C4 C3 C8 C9 1.7(2)
N1 C3 C8 C9 -177.56(12)
C4 C3 C8 C13 -179.70(13)
N1 C3 C8 C13 1.00(12)
C13 C8 C9 C10 1.31(17)
C3 C8 C9 C10 179.74(11)
C8 C9 C10 C11 -0.47(19)
C9 C10 C11 C12 -0.8(2)
C10 C11 C12 C13 1.2(2)
C11 C12 C13 C8 -0.34(19)
C11 C12 C13 C1 -179.74(12)
C9 C8 C13 C12 -0.93(18)
C3 C8 C13 C12 -179.71(11)
C9 C8 C13 C1 178.59(10)
C3 C8 C13 C1 -0.20(13)
O1 C1 C13 C12 -0.7(2)
N1 C1 C13 C12 178.76(12)
O1 C1 C13 C8 179.80(12)
N1 C1 C13 C8 -0.71(13)
